data_7225463
loop_
_publ_author_name
'Dong, Ruo-Ting'
'Chen, Xin-Li'
'Cui, Xiao'
'Chen, Su-Su'
'Shen, Mo-Yuan'
'Li, Chu-Wen'
'Li, Qian-Hong'
'Hu, Ming-Yuan'
'Huang, Lan-Fen'
'Deng, Hong'

_publ_section_title
;
 Copper(i)--lanthanide(iii) heterometallic metal--organic frameworks
 constructed from 3-(3-pyridyl)acrylic acid: syntheses, structures, and
 properties
;
_journal_issue 29
_journal_name_full CrystEngComm
_journal_page_first 5547
_journal_paper_doi 10.1039/C6CE00637J
_journal_volume 18
_journal_year 2016
_chemical_formula_moiety 'O, C24 H24 Br Cu La N3 O8'
_chemical_formula_sum 'C24 H24 Br Cu La N3 O9'
_chemical_formula_weight 780.82
_chemical_name_systematic
;
 ? 
;
_space_group_crystal_system monoclinic
_space_group_IT_number 15
_space_group_name_Hall '-C 2yc'
_space_group_name_H-M_alt 'C 1 2/c 1'
_symmetry_space_group_name_Hall '-C 2yc'
_symmetry_space_group_name_H-M 'C 1 2/c 1'
_atom_sites_solution_hydrogens mixed
_audit_creation_date 2016-05-02
_audit_creation_method
;
Olex2 1.2
(compiled 2016.02.19 svn.r3266 for OlexSys, GUI svn.r5155)
;
_audit_update_record
;
2016-06-02 deposited with the CCDC.
2016-06-06 downloaded from the CCDC.
;
_cell_angle_alpha 90
_cell_angle_beta 110.025(2)
_cell_angle_gamma 90
_cell_formula_units_Z 8
_cell_length_a 22.315(4)
_cell_length_b 9.4268(17)
_cell_length_c 29.048(5)
_cell_measurement_reflns_used 1672
_cell_measurement_temperature 296(2)
_cell_measurement_theta_max 18.79
_cell_measurement_theta_min 2.58
_cell_volume 5741.1(18)
_computing_cell_refinement 'SAINT v7.68A (Bruker, 2009)'
_computing_data_reduction 'SAINT v7.68A (Bruker, 2009)'
_computing_molecular_graphics 'Olex2 (Dolomanov et al., 2009)'
_computing_publication_material 'Olex2 (Dolomanov et al., 2009)'
_computing_structure_refinement 'ShelXL (Sheldrick, 2015)'
_computing_structure_solution 'SHELXS-97 (Sheldrick, 2008)'
_diffrn_ambient_temperature 296.15
_diffrn_measured_fraction_theta_full 0.998
_diffrn_measured_fraction_theta_max 0.998
_diffrn_measurement_device_type 'Bruker APEX-II CCD'
_diffrn_measurement_method '\f and \w scans'
_diffrn_radiation_monochromator graphite
_diffrn_radiation_type MoK\a
_diffrn_radiation_wavelength 0.71073
_diffrn_reflns_av_R_equivalents 0.0625
_diffrn_reflns_av_unetI/netI 0.0794
_diffrn_reflns_Laue_measured_fraction_full 0.998
_diffrn_reflns_Laue_measured_fraction_max 0.998
_diffrn_reflns_limit_h_max 26
_diffrn_reflns_limit_h_min -26
_diffrn_reflns_limit_k_max 10
_diffrn_reflns_limit_k_min -11
_diffrn_reflns_limit_l_max 35
_diffrn_reflns_limit_l_min -32
_diffrn_reflns_number 14597
_diffrn_reflns_point_group_measured_fraction_full 0.998
_diffrn_reflns_point_group_measured_fraction_max 0.998
_diffrn_reflns_theta_full 25.242
_diffrn_reflns_theta_max 25.397
_diffrn_reflns_theta_min 1.492
_diffrn_standards_number 0
_exptl_absorpt_coefficient_mu 3.654
_exptl_absorpt_correction_T_max 0.482
_exptl_absorpt_correction_T_min 0.420
_exptl_absorpt_correction_type multi-scan
_exptl_absorpt_process_details 'Apex2 (Bruker, 2005)'
_exptl_crystal_colour orange
_exptl_crystal_density_diffrn 1.802
_exptl_crystal_density_method 'not measured'
_exptl_crystal_description block
_exptl_crystal_F_000 3040
_exptl_crystal_size_max 0.30
_exptl_crystal_size_mid 0.20
_exptl_crystal_size_min 0.20
_exptl_transmission_factor_max 0.482
_exptl_transmission_factor_min 0.420
_refine_diff_density_max 1.486
_refine_diff_density_min -0.661
_refine_diff_density_rms 0.125
_refine_ls_extinction_method none
_refine_ls_goodness_of_fit_ref 1.026
_refine_ls_hydrogen_treatment constr
_refine_ls_matrix_type full
_refine_ls_number_parameters 358
_refine_ls_number_reflns 5277
_refine_ls_number_restraints 3
_refine_ls_restrained_S_all 1.034
_refine_ls_R_factor_all 0.0854
_refine_ls_R_factor_gt 0.0483
_refine_ls_shift/su_max 0.004
_refine_ls_shift/su_mean 0.000
_refine_ls_structure_factor_coef Fsqd
_refine_ls_weighting_details 'w=1/[\s^2^(Fo^2^)+(0.0457P)^2^] where P=(Fo^2^+2Fc^2^)/3'
_refine_ls_weighting_scheme calc
_refine_ls_wR_factor_gt 0.0999
_refine_ls_wR_factor_ref 0.1165
_reflns_Friedel_coverage 0.000
_reflns_number_gt 3452
_reflns_number_total 5277
_reflns_threshold_expression 'I > 2\s(I)'
_cod_data_source_file c6ce00637j2.cif
_cod_data_source_block 9
_cod_depositor_comments 'Adding full bibliography for 7225454--7225470.cif.'
_cod_original_cell_volume 5741.0(18)
_cod_database_code 7225463
_shelx_space_group_comment
;
The symmetry employed for this shelxl refinement is uniquely defined
by the following loop, which should always be used as a source of
symmetry information in preference to the above space-group names.
They are only intended as comments.
;
_olex2_refinement_description
;
1. Fixed Uiso
 At 1.2 times of:
  All C(H) groups
 At 1.5 times of:
  All O(H,H) groups
2. Restrained distances
 C10-C11
 1.32 with sigma of 0.01
3. Rigid bond restraints
 C11, C12
 with sigma for 1-2 distances of 0.01 and sigma for 1-3 distances of 0.01
 C9, C10
 with sigma for 1-2 distances of 0.02 and sigma for 1-3 distances of 0.02
4. Uiso/Uaniso restraints and constraints
Uanis(N1) = Uanis(C7)
5. Others
 Sof(O3WB)=1-FVAR(1)
 Sof(O3W)=FVAR(1)
6.a Rotating group:
 O2W(H2WA,H2WB), O1W(H1WA,H1WB)
6.b Aromatic/amide H refined with riding coordinates:
 C3(H3), C2(H2), C8(H8), C7(H7), C6(H6), C5(H5), C15(H15), C13(H13), C14(H14),
 C23(H23), C16(H16), C22(H22), C24(H24), C21(H21), C19(H19), C18(H18), C11(H11),
  C10(H10)
;
_shelx_shelxl_version_number 2014/7
_olex2_submission_special_instructions 'No special instructions were received'

loop_
_space_group_symop_operation_xyz
'x, y, z'
'-x, y, -z+1/2'
'x+1/2, y+1/2, z'
'-x+1/2, y+1/2, -z+1/2'
'-x, -y, -z'
'x, -y, z-1/2'
'-x+1/2, -y+1/2, -z'
'x+1/2, -y+1/2, z-1/2'

loop_
_atom_site_label
_atom_site_type_symbol
_atom_site_fract_x
_atom_site_fract_y
_atom_site_fract_z
_atom_site_U_iso_or_equiv
_atom_site_adp_type
_atom_site_occupancy
_atom_site_site_symmetry_order
_atom_site_calc_flag
_atom_site_refinement_flags_posn
_atom_site_refinement_flags_adp
_atom_site_refinement_flags_occupancy
_atom_site_disorder_assembly
_atom_site_disorder_group
O3W O 0.8345(5) 0.2124(12) 0.0897(5) 0.133(6) Uani 0.717(14) 1 d . . P A 1
O3WB O 0.7189(13) 0.196(4) 0.0094(16) 0.23(3) Uani 0.283(14) 1 d . . P A 2
La1 La 0.99063(2) 1.26534(4) 1.01265(2) 0.03502(14) Uani 1 1 d . . . . .
Br1 Br 1.02989(5) 0.88590(12) 0.82291(3) 0.0800(3) Uani 1 1 d . . . . .
Cu1 Cu 0.93526(6) 0.94259(13) 0.74850(4) 0.0775(4) Uani 1 1 d . . . . .
O2W O 1.0982(2) 1.3671(5) 1.06525(17) 0.0544(14) Uani 1 1 d . . . . .
H2WA H 1.1111 1.4680 1.0557 0.082 Uiso 1 1 d GR . . . .
H2WB H 1.1374 1.3073 1.0653 0.082 Uiso 1 1 d GR . . . .
O1 O 0.9061(2) 1.1079(5) 1.02168(18) 0.0529(13) Uani 1 1 d . . . . .
O1W O 1.0423(2) 1.1056(5) 1.09042(16) 0.0486(13) Uani 1 1 d . . . . .
H1WA H 1.0496 1.0087 1.0832 0.073 Uiso 1 1 d GR . . . .
H1WB H 1.0160 1.0978 1.1102 0.073 Uiso 1 1 d GR . . . .
C3 C 0.8497(3) 0.7732(8) 1.0439(3) 0.0461(18) Uani 1 1 d . . . . .
H3 H 0.8760 0.7138 1.0338 0.055 Uiso 1 1 calc R . . . .
C1 C 0.9052(3) 0.9755(8) 1.0219(3) 0.0427(18) Uani 1 1 d . . . . .
C2 C 0.8580(4) 0.9082(8) 1.0411(3) 0.054(2) Uani 1 1 d . . . . .
H2 H 0.8325 0.9682 1.0519 0.065 Uiso 1 1 calc R . . . .
N1 N 0.7115(3) 0.7225(7) 1.0889(3) 0.0631(15) Uani 1 1 d . . . . .
C8 C 0.7567(3) 0.7795(8) 1.0739(3) 0.051(2) Uani 1 1 d . . . . .
H8 H 0.7576 0.8778 1.0715 0.062 Uiso 1 1 calc R . . . .
C7 C 0.7113(4) 0.5841(9) 1.0922(3) 0.0631(15) Uani 1 1 d . . . . .
H7 H 0.6808 0.5424 1.1031 0.076 Uiso 1 1 calc R . . . .
C4 C 0.8019(3) 0.7041(9) 1.0617(3) 0.050(2) Uani 1 1 d . . . . .
C6 C 0.7537(4) 0.4953(9) 1.0806(3) 0.075(3) Uani 1 1 d . . . . .
H6 H 0.7516 0.3973 1.0833 0.090 Uiso 1 1 calc R . . . .
C5 C 0.7988(4) 0.5584(9) 1.0650(3) 0.063(2) Uani 1 1 d . . . . .
H5 H 0.8276 0.5021 1.0564 0.076 Uiso 1 1 calc R . . . .
N2 N 0.8588(3) 0.8274(8) 0.7489(2) 0.0621(19) Uani 1 1 d . . . . .
C15 C 0.8538(4) 0.7737(10) 0.7898(3) 0.076(3) Uani 1 1 d . . . . .
H15 H 0.8880 0.7846 0.8188 0.092 Uiso 1 1 calc R . . . .
C13 C 0.7488(5) 0.6925(15) 0.7498(4) 0.110(4) Uani 1 1 d . . . . .
H13 H 0.7119 0.6479 0.7504 0.132 Uiso 1 1 calc R . . . .
C14 C 0.8006(5) 0.7029(14) 0.7915(3) 0.106(4) Uani 1 1 d . . . . .
H14 H 0.8001 0.6628 0.8206 0.128 Uiso 1 1 calc R . . . .
N3 N 0.9220(3) 1.1568(7) 0.7452(2) 0.0595(19) Uani 1 1 d . . . . .
C23 C 0.8929(4) 1.2258(11) 0.7041(3) 0.079(3) Uani 1 1 d . . . . .
H23 H 0.8748 1.1730 0.6757 0.095 Uiso 1 1 calc R . . . .
C12 C 0.7511(5) 0.7470(11) 0.7077(4) 0.080(3) Uani 1 1 d . U . . .
C16 C 0.8069(5) 0.8129(10) 0.7082(3) 0.074(3) Uani 1 1 d . . . . .
H16 H 0.8086 0.8492 0.6789 0.089 Uiso 1 1 calc R . . . .
C22 C 0.8876(5) 1.3707(13) 0.7008(3) 0.101(4) Uani 1 1 d . . . . .
H22 H 0.8658 1.4141 0.6710 0.121 Uiso 1 1 calc R . . . .
C24 C 0.9474(4) 1.2365(9) 0.7852(3) 0.057(2) Uani 1 1 d . . . . .
H24 H 0.9681 1.1902 0.8146 0.069 Uiso 1 1 calc R . . . .
C21 C 0.9151(4) 1.4503(10) 0.7422(3) 0.077(3) Uani 1 1 d . . . . .
H21 H 0.9135 1.5488 0.7407 0.093 Uiso 1 1 calc R . . . .
C20 C 0.9448(4) 1.3826(9) 0.7859(3) 0.057(2) Uani 1 1 d . . . . .
O2 O 0.9419(2) 0.8977(5) 1.0091(2) 0.0597(15) Uani 1 1 d . . . . .
C19 C 0.9756(4) 1.4621(8) 0.8317(3) 0.057(2) Uani 1 1 d . . . . .
H19 H 0.9804 1.5592 0.8286 0.068 Uiso 1 1 calc R . . . .
C18 C 0.9968(4) 1.4106(8) 0.8763(3) 0.054(2) Uani 1 1 d . . . . .
H18 H 0.9975 1.3128 0.8806 0.065 Uiso 1 1 calc R . . . .
C17 C 1.0199(3) 1.5038(8) 0.9203(3) 0.0417(18) Uani 1 1 d . . . . .
O3 O 1.0199(2) 1.4534(5) 0.96123(15) 0.0423(12) Uani 1 1 d . . . . .
O4 O 1.0347(3) 1.6304(5) 0.91607(17) 0.0564(14) Uani 1 1 d . . . . .
C9 C 0.6186(5) 0.7698(12) 0.5813(4) 0.094(5) Uani 1 1 d . U . . .
O5 O 0.6162(2) 0.8541(6) 0.5474(2) 0.0690(18) Uani 1 1 d . . . . .
O6 O 0.5766(3) 0.6768(6) 0.5760(2) 0.0721(19) Uani 1 1 d . . . . .
C11 C 0.6908(6) 0.7258(13) 0.6632(4) 0.114(5) Uani 1 1 d D U . . .
H11 H 0.6600 0.6614 0.6649 0.137 Uiso 1 1 calc R . . . .
C10 C 0.6824(6) 0.7938(12) 0.6247(4) 0.105(4) Uani 1 1 d D U . . .
H10 H 0.7130 0.8567 0.6219 0.126 Uiso 1 1 calc R . . . .

loop_
_atom_site_aniso_label
_atom_site_aniso_U_11
_atom_site_aniso_U_22
_atom_site_aniso_U_33
_atom_site_aniso_U_23
_atom_site_aniso_U_13
_atom_site_aniso_U_12
O3W 0.119(9) 0.102(9) 0.173(12) -0.019(8) 0.046(8) 0.047(7)
O3WB 0.10(3) 0.28(5) 0.35(6) -0.26(5) 0.12(3) -0.07(3)
La1 0.0407(2) 0.0321(2) 0.0328(2) -0.00036(19) 0.01330(17) -0.00630(19)
Br1 0.0923(7) 0.0956(8) 0.0515(6) 0.0201(5) 0.0239(5) -0.0064(6)
Cu1 0.0953(9) 0.0728(8) 0.0644(7) -0.0157(6) 0.0274(6) -0.0106(7)
O2W 0.047(3) 0.039(3) 0.069(3) 0.004(3) 0.009(3) -0.005(2)
O1 0.057(3) 0.033(3) 0.074(4) -0.001(3) 0.030(3) -0.007(2)
O1W 0.064(3) 0.041(3) 0.041(3) -0.001(2) 0.019(2) -0.006(3)
C3 0.047(4) 0.047(5) 0.047(4) -0.002(4) 0.018(4) -0.001(4)
C1 0.042(4) 0.040(5) 0.047(5) -0.010(4) 0.017(4) -0.011(4)
C2 0.059(5) 0.037(5) 0.076(6) -0.009(4) 0.034(4) -0.014(4)
N1 0.053(3) 0.065(4) 0.076(4) 0.025(3) 0.029(3) -0.004(3)
C8 0.048(5) 0.047(5) 0.058(5) 0.013(4) 0.017(4) -0.004(4)
C7 0.053(3) 0.065(4) 0.076(4) 0.025(3) 0.029(3) -0.004(3)
C4 0.045(5) 0.056(5) 0.050(5) 0.006(4) 0.016(4) -0.009(4)
C6 0.081(7) 0.042(5) 0.112(8) 0.021(5) 0.046(6) -0.014(5)
C5 0.061(6) 0.058(6) 0.068(6) 0.009(5) 0.019(4) -0.007(5)
N2 0.065(5) 0.073(5) 0.043(4) -0.011(4) 0.011(4) 0.004(4)
C15 0.058(6) 0.104(8) 0.054(6) -0.021(6) 0.002(5) -0.011(5)
C13 0.060(6) 0.202(14) 0.069(7) -0.037(8) 0.021(6) -0.039(7)
C14 0.086(8) 0.181(13) 0.049(6) -0.013(7) 0.018(6) -0.042(8)
N3 0.068(5) 0.066(5) 0.038(4) -0.013(4) 0.009(3) 0.007(4)
C23 0.084(7) 0.092(8) 0.051(6) -0.025(6) 0.008(5) 0.011(6)
C12 0.058(6) 0.111(9) 0.062(6) -0.030(6) 0.008(5) 0.016(6)
C16 0.084(7) 0.094(8) 0.035(5) -0.003(5) 0.008(5) 0.022(6)
C22 0.132(10) 0.116(10) 0.038(6) 0.015(6) 0.008(6) 0.040(8)
C24 0.071(5) 0.060(6) 0.042(5) -0.009(4) 0.020(4) 0.010(4)
C21 0.104(8) 0.074(7) 0.051(6) 0.016(5) 0.022(5) 0.038(6)
C20 0.077(6) 0.054(5) 0.042(5) -0.001(4) 0.025(4) 0.016(4)
O2 0.056(3) 0.052(3) 0.084(4) -0.012(3) 0.040(3) 0.000(3)
C19 0.086(6) 0.040(5) 0.051(5) -0.002(4) 0.032(5) 0.003(4)
C18 0.090(6) 0.029(4) 0.051(5) -0.004(4) 0.034(4) -0.005(4)
C17 0.052(5) 0.042(5) 0.035(4) 0.000(3) 0.020(4) 0.001(4)
O3 0.054(3) 0.044(3) 0.032(3) 0.004(2) 0.018(2) -0.004(2)
O4 0.092(4) 0.039(3) 0.052(3) 0.002(3) 0.042(3) -0.008(3)
C9 0.096(8) 0.065(7) 0.071(7) -0.045(6) -0.035(6) 0.056(7)
O5 0.046(3) 0.051(4) 0.085(5) -0.015(3) -0.010(3) 0.017(3)
O6 0.115(5) 0.047(4) 0.040(3) 0.000(3) 0.009(3) 0.031(4)
C11 0.119(9) 0.131(11) 0.082(8) -0.036(8) 0.021(6) 0.046(8)
C10 0.128(10) 0.079(8) 0.097(9) 0.008(7) 0.023(7) 0.039(7)

loop_
_atom_type_symbol
_atom_type_description
_atom_type_scat_dispersion_real
_atom_type_scat_dispersion_imag
_atom_type_scat_source
C C 0.0033 0.0016 'International Tables Vol C Tables 4.2.6.8 and 6.1.1.4'
H H 0.0000 0.0000 'International Tables Vol C Tables 4.2.6.8 and 6.1.1.4'
N N 0.0061 0.0033 'International Tables Vol C Tables 4.2.6.8 and 6.1.1.4'
O O 0.0106 0.0060 'International Tables Vol C Tables 4.2.6.8 and 6.1.1.4'
Cu Cu 0.3201 1.2651 'International Tables Vol C Tables 4.2.6.8 and 6.1.1.4'
Br Br -0.2901 2.4595 'International Tables Vol C Tables 4.2.6.8 and 6.1.1.4'
La La -0.2871 2.4523 'International Tables Vol C Tables 4.2.6.8 and 6.1.1.4'

loop_
_geom_angle_atom_site_label_1
_geom_angle_atom_site_label_2
_geom_angle_atom_site_label_3
_geom_angle
_geom_angle_site_symmetry_1
_geom_angle_site_symmetry_3
O2W La1 O1W 69.84(15) . .
O2W La1 C17 66.59(18) . 5_787
O2W La1 O3 68.25(15) . 5_787
O2W La1 C9 148.5(2) . 4_656
O2W La1 O5 138.57(17) . 4_656
O2W La1 O6 144.02(18) . 4_656
O1 La1 O2W 138.99(16) . .
O1 La1 O1W 72.08(15) . .
O1 La1 C17 97.74(18) . 5_787
O1 La1 O3 113.64(14) . 5_787
O1 La1 O3 146.68(15) . .
O1 La1 O4 75.80(16) . 5_787
O1 La1 C9 72.0(2) . 4_656
O1 La1 O5 72.76(17) . 4_656
O1 La1 O6 73.44(17) . 4_656
O1W La1 C17 88.07(17) . 5_787
O1W La1 O3 111.32(14) . 5_787
O1W La1 C9 141.0(2) . 4_656
O1W La1 O6 126.43(17) . 4_656
O2 La1 O2W 81.42(17) 5_777 .
O2 La1 O1 102.37(17) 5_777 .
O2 La1 O1W 74.18(17) 5_777 .
O2 La1 C17 147.31(19) 5_777 5_787
O2 La1 O3 143.61(16) 5_777 5_787
O2 La1 O3 88.93(16) 5_777 .
O2 La1 O4 143.84(18) 5_777 5_787
O2 La1 C9 99.2(3) 5_777 4_656
O2 La1 O5 123.7(2) 5_777 4_656
O2 La1 O6 74.7(2) 5_777 4_656
O3 La1 O2W 73.21(15) . .
O3 La1 O1W 141.12(14) . .
O3 La1 C17 25.32(15) 5_787 5_787
O3 La1 C17 88.18(18) . 5_787
O3 La1 O3 63.90(16) . 5_787
O3 La1 C9 75.27(19) . 4_656
O3 La1 C9 96.7(3) 5_787 4_656
O3 La1 O5 74.90(16) . 4_656
O3 La1 O6 79.72(16) . 4_656
O4 La1 O2W 77.95(17) 5_787 .
O4 La1 O1W 70.95(16) 5_787 .
O4 La1 C17 24.60(16) 5_787 5_787
O4 La1 O3 112.64(15) 5_787 .
O4 La1 O3 48.96(14) 5_787 5_787
O4 La1 C9 113.8(3) 5_787 4_656
O4 La1 O5 90.8(2) 5_787 4_656
O4 La1 O6 135.5(2) 5_787 4_656
C9 La1 C17 111.5(3) 4_656 5_787
O5 La1 O1W 143.38(17) 4_656 .
O5 La1 C17 86.7(2) 4_656 5_787
O5 La1 O3 74.31(17) 4_656 5_787
O5 La1 C9 24.8(3) 4_656 4_656
O5 La1 O6 49.7(2) 4_656 4_656
O6 La1 C17 136.4(2) 4_656 5_787
O6 La1 O3 119.63(17) 4_656 5_787
O6 La1 C9 24.9(3) 4_656 4_656
Cu1 Br1 Cu1 69.52(5) . 2_756
Br1 Cu1 Br1 105.02(6) . 2_756
Br1 Cu1 Cu1 55.27(4) . 2_756
Br1 Cu1 Cu1 55.22(4) 2_756 2_756
N2 Cu1 Br1 113.0(2) . 2_756
N2 Cu1 Br1 110.1(2) . .
N2 Cu1 Cu1 147.5(2) . 2_756
N2 Cu1 N3 115.0(3) . .
N3 Cu1 Br1 108.52(19) . .
N3 Cu1 Br1 104.6(2) . 2_756
N3 Cu1 Cu1 97.47(19) . 2_756
C1 O1 La1 127.7(5) . .
C2 C3 C4 126.1(7) . .
O1 C1 C2 116.2(7) . .
O2 C1 O1 124.9(7) . .
O2 C1 C2 118.8(7) . .
C3 C2 C1 125.2(7) . .
C7 N1 C8 116.4(7) . .
N1 C8 C4 125.2(8) . .
N1 C7 C6 124.3(8) . .
C8 C4 C3 122.6(7) . .
C8 C4 C5 116.0(7) . .
C5 C4 C3 121.3(8) . .
C5 C6 C7 117.2(8) . .
C6 C5 C4 120.8(8) . .
C15 N2 Cu1 122.5(6) . .
C15 N2 C16 115.7(8) . .
C16 N2 Cu1 121.4(7) . .
N2 C15 C14 123.6(8) . .
C12 C13 C14 119.8(10) . .
C13 C14 C15 118.8(10) . .
C23 N3 Cu1 123.4(6) . .
C23 N3 C24 116.1(8) . .
C24 N3 Cu1 120.3(6) . .
N3 C23 C22 124.0(8) . .
C13 C12 C16 118.4(9) . .
C13 C12 C11 115.1(11) . .
C16 C12 C11 126.5(10) . .
N2 C16 C12 123.6(9) . .
C23 C22 C21 118.7(9) . .
N3 C24 C20 124.5(8) . .
C22 C21 C20 119.1(9) . .
C24 C20 C19 120.8(7) . .
C21 C20 C24 117.4(8) . .
C21 C20 C19 121.7(8) . .
C1 O2 La1 175.7(5) . 5_777
C18 C19 C20 127.0(8) . .
C19 C18 C17 122.1(7) . .
C18 C17 La1 155.4(5) . 5_787
O3 C17 La1 68.9(4) . 5_787
O3 C17 C18 118.0(6) . .
O4 C17 La1 56.8(3) . 5_787
O4 C17 C18 120.0(6) . .
O4 C17 O3 121.8(6) . .
La1 O3 La1 116.10(16) . 5_787
C17 O3 La1 152.3(4) . .
C17 O3 La1 85.8(4) . 5_787
C17 O4 La1 98.6(4) . 5_787
O5 C9 La1 59.1(4) . 4_646
O5 C9 O6 121.1(8) . .
O5 C9 C10 109.0(11) . .
O6 C9 La1 62.1(4) . 4_646
O6 C9 C10 129.7(11) . .
C10 C9 La1 167.9(10) . 4_646
C9 O5 La1 96.2(6) . 4_646
C9 O6 La1 92.9(6) . 4_646
C10 C11 C12 120.8(13) . .
C11 C10 C9 117.8(13) . .

loop_
_geom_bond_atom_site_label_1
_geom_bond_atom_site_label_2
_geom_bond_distance
_geom_bond_site_symmetry_2
La1 O2W 2.551(5) .
La1 O1 2.484(5) .
La1 O1W 2.630(4) .
La1 O2 2.382(5) 5_777
La1 C17 2.982(7) 5_787
La1 O3 2.544(4) .
La1 O3 2.790(5) 5_787
La1 O4 2.524(5) 5_787
La1 C9 2.973(9) 4_656
La1 O5 2.565(5) 4_656
La1 O6 2.632(5) 4_656
Br1 Cu1 2.5081(15) .
Br1 Cu1 2.5096(15) 2_756
Cu1 Br1 2.5095(15) 2_756
Cu1 Cu1 2.861(2) 2_756
Cu1 N2 2.026(7) .
Cu1 N3 2.038(7) .
O1 C1 1.249(8) .
C3 C2 1.292(9) .
C3 C4 1.485(10) .
C1 C2 1.493(10) .
C1 O2 1.248(8) .
N1 C8 1.341(9) .
N1 C7 1.309(10) .
C8 C4 1.376(10) .
C7 C6 1.388(11) .
C4 C5 1.380(10) .
C6 C5 1.374(10) .
N2 C15 1.331(11) .
N2 C16 1.349(10) .
C15 C14 1.376(13) .
C13 C14 1.363(12) .
C13 C12 1.341(14) .
N3 C23 1.318(10) .
N3 C24 1.336(9) .
C23 C22 1.372(13) .
C12 C16 1.387(13) .
C12 C11 1.526(13) .
C22 C21 1.372(12) .
C24 C20 1.379(10) .
C21 C20 1.372(10) .
C20 C19 1.475(10) .
O2 La1 2.382(5) 5_777
C19 C18 1.311(9) .
C18 C17 1.491(9) .
C17 La1 2.982(7) 5_787
C17 O3 1.279(7) .
C17 O4 1.256(8) .
O3 La1 2.790(5) 5_787
O4 La1 2.524(5) 5_787
C9 La1 2.973(9) 4_646
C9 O5 1.253(13) .
C9 O6 1.254(13) .
C9 C10 1.560(14) .
O5 La1 2.565(5) 4_646
O6 La1 2.632(5) 4_646
C11 C10 1.247(8) .
